data_4069890
loop_
_publ_author_name
'Dewhurst, Rian D.'
'Hill, Anthony F.'
'Willis, Anthony C.'

_publ_section_title
;
 The Interplay of Bis(tricarbido) and Dimetallaoctatetrayne Complexes of
 Platinum
;
_journal_issue 16
_journal_name_full Organometallics
_journal_page_first 4735
_journal_paper_doi 10.1021/om900485b
_journal_volume 28
_journal_year 2009
_chemical_compound_source
;
?
;
_chemical_formula_moiety ' C76 H74 B2 N12 O4 P2 Pt W2 '
_chemical_formula_sum 'C76 H74 B2 N12 O4 P2 Pt W2'
_chemical_formula_weight 1865.86
_chemical_name_systematic
; 
? 
;
_space_group_IT_number 2
_symmetry_cell_setting triclinic
_symmetry_space_group_name_Hall '-P 1'
_symmetry_space_group_name_H-M 'P -1'
_atom_sites_solution_hydrogens geom
_atom_sites_solution_primary direct
_audit_creation_date 05-13-05
_audit_creation_method CRYSTALS_ver_12-03-99
_audit_update_record
;
2005-05-13 - Report on C76 H74 B2 N12 O4 P2 Pt W2
             by Anthony C. Willis
             for   Anthony F. Hill and Rian Dewhurst

2005-05-13- passes checkcif tests with minor warnings

;
_cell_angle_alpha 104.3241(14)
_cell_angle_beta 93.141(2)
_cell_angle_gamma 114.2238(17)
_cell_formula_units_Z 1
_cell_length_a 10.5351(2)
_cell_length_b 11.8670(3)
_cell_length_c 16.8579(5)
_cell_measurement_reflns_used 107097
_cell_measurement_temperature 200
_cell_measurement_theta_max 27
_cell_measurement_theta_min 3
_cell_volume 1832.88(9)
_computing_cell_refinement
; 
 Denzo/Scalepack (Otwinowski & Minor, 1996) 
;
_computing_data_collection
; 
 COLLECT (Nonius BV, 1997) 
;
_computing_data_reduction
; 
 Denzo/Scalepack (Otwinowski & Minor, 1996) 
;
_computing_molecular_graphics
; 
ORTEP-II (Johnson 1976) in teXsan (MSC, 1992-1997)
;
_computing_publication_material
; 
 CRYSTALS (Watkin et al 2003) 
;
_computing_structure_refinement
; 
 CRYSTALS (Watkin et al 2003) 
;
_computing_structure_solution
; 
 SIR92 (Altomare et al, 1994) 
;
_diffrn_ambient_temperature 200
_diffrn_measured_fraction_theta_full 0.998
_diffrn_measured_fraction_theta_max 0.993
_diffrn_measurement_device_type
; 
Nonius Kappa CCD 
;
_diffrn_measurement_method ' \f and \w scans with CCD '
_diffrn_radiation_monochromator graphite
_diffrn_radiation_type 'Mo K\a'
_diffrn_radiation_wavelength 0.71073
_diffrn_reflns_av_R_equivalents 0.06
_diffrn_reflns_limit_h_max 13
_diffrn_reflns_limit_h_min -13
_diffrn_reflns_limit_k_max 15
_diffrn_reflns_limit_k_min -15
_diffrn_reflns_limit_l_max 21
_diffrn_reflns_limit_l_min -21
_diffrn_reflns_number 40712
_diffrn_reflns_theta_full 27.045
_diffrn_reflns_theta_max 27.5
_diffrn_reflns_theta_min 2.631
_diffrn_standards_decay_% 0.00
_diffrn_standards_interval_count 0
_diffrn_standards_interval_time 0
_diffrn_standards_number 0
_exptl_absorpt_coefficient_mu 5.135
_exptl_absorpt_correction_T_max 0.619
_exptl_absorpt_correction_T_min 0.359
_exptl_absorpt_correction_type integration
_exptl_absorpt_process_details
;
via Gaussian method (Coppens, 1970) implemented in maXus (2000)
;
_exptl_crystal_colour ' orange '
_exptl_crystal_density_diffrn 1.690
_exptl_crystal_density_meas ?
_exptl_crystal_description ' block '
_exptl_crystal_F_000 912
_exptl_crystal_size_max 0.20
_exptl_crystal_size_mid 0.17
_exptl_crystal_size_min 0.14
_refine_diff_density_max 0.78
_refine_diff_density_min -1.59
_refine_ls_extinction_method None
_refine_ls_goodness_of_fit_ref 1.0972
_refine_ls_hydrogen_treatment noref
_refine_ls_matrix_type full
_refine_ls_number_parameters 448
_refine_ls_number_reflns 5331
_refine_ls_number_restraints 0
_refine_ls_R_factor_all 0.0319
_refine_ls_R_factor_gt 0.0249
_refine_ls_shift/su_max 0.0009
_refine_ls_structure_factor_coef F
_refine_ls_weighting_details
;
 Method, part 1, Chebychev polynomial, (Watkin, 1994, Prince, 1982) 
 [weight] = 1.0/[A~0~*T~0~(x)+A~1~*T~1~(x) ... +A~n-1~]*T~n-1~(x)] 
 where A~i~ are the Chebychev coefficients listed below and x= Fcalc/Fmax 
 Method = Robust Weighting (Prince, 1982) 
 W = [weight] * [1-(deltaF/6*sigmaF)^2^]^2^ 
 A~i~ are: 
 1.45 -0.000666 1.29 
;
_refine_ls_weighting_scheme calc
_refine_ls_wR_factor_all 0.0327
_refine_ls_wR_factor_gt 0.0294
_refine_ls_wR_factor_ref 0.0294
_reflns_limit_h_max 13
_reflns_limit_h_min -13
_reflns_limit_k_max 14
_reflns_limit_k_min -15
_reflns_limit_l_max 21
_reflns_limit_l_min 0
_reflns_number_gt 5331
_reflns_number_total 8451
_reflns_threshold_expression I>3.00u(I)
_cod_data_source_file om900485b_si_002.cif
_cod_data_source_block rian27
_cod_depositor_comments
;
The following automatic conversions were performed:

'_symmetry_cell_setting' value 'Triclinic' changed to 'triclinic'
according to /home/saulius/struct/CIF-dictionaries/cif_core.dic
dictionary named 'cif_core.dic' version 2.4.2 from 2011-04-26.

Automatic conversion script
Id: cif_fix_values 1715 2011-07-08 13:25:40Z adriana 

The following automatic conversions were performed:

'_exptl_crystal_density_meas' value 'not measured' was changed to '?'
- the value is perceived as not measured.

Automatic conversion script
Id: cif_fix_values 3008 2015-01-20 13:52:24Z robertas 
;
_cod_original_sg_symbol_H-M 'P -1 '
_cod_original_formula_sum ' C76 H74 B2 N12 O4 P2 Pt W2 '
_cod_database_code 4069890

loop_
_symmetry_equiv_pos_as_xyz
x,y,z
-x,-y,-z

loop_
_atom_site_label
_atom_site_type_symbol
_atom_site_fract_x
_atom_site_fract_y
_atom_site_fract_z
_atom_site_U_iso_or_equiv
_atom_site_occupancy
_atom_site_adp_type
_atom_site_refinement_flags_posn
Pt1 Pt 0.5000 0.5000 0.5000 0.0283 1.0000 Uani S
W1 W 0.289470(17) 0.615669(15) 0.846588(9) 0.0314 1.0000 Uani .
P1 P 0.51480(12) 0.70229(10) 0.50302(7) 0.0312 1.0000 Uani .
O5 O 0.5597(4) 0.6229(5) 0.9403(3) 0.0667 1.0000 Uani .
O6 O 0.1866(5) 0.3162(4) 0.8088(3) 0.0674 1.0000 Uani .
N11 N 0.1971(4) 0.6515(4) 0.9655(2) 0.0349 1.0000 Uani .
N12 N 0.1368(4) 0.7364(4) 0.9779(2) 0.0366 1.0000 Uani .
N21 N 0.0874(4) 0.6044(3) 0.7911(2) 0.0352 1.0000 Uani .
N22 N 0.0344(4) 0.6876(4) 0.8292(2) 0.0359 1.0000 Uani .
N31 N 0.3592(4) 0.8268(3) 0.8745(2) 0.0350 1.0000 Uani .
N32 N 0.2679(4) 0.8803(3) 0.8942(2) 0.0378 1.0000 Uani .
C1 C 0.3679(5) 0.5897(4) 0.7523(3) 0.0364 1.0000 Uani .
C2 C 0.4217(4) 0.5636(4) 0.6818(2) 0.0335 1.0000 Uani .
C3 C 0.4588(5) 0.5384(4) 0.6149(3) 0.0336 1.0000 Uani .
C5 C 0.4606(5) 0.6251(5) 0.9077(3) 0.0416 1.0000 Uani .
C6 C 0.2189(5) 0.4256(5) 0.8251(3) 0.0468 1.0000 Uani .
C13 C 0.0960(5) 0.7496(5) 1.0530(3) 0.0395 1.0000 Uani .
C14 C 0.1290(5) 0.6715(5) 1.0894(3) 0.0430 1.0000 Uani .
C15 C 0.1931(5) 0.6120(4) 1.0336(3) 0.0380 1.0000 Uani .
C16 C 0.0250(6) 0.8328(6) 1.0836(3) 0.0547 1.0000 Uani .
C17 C 0.2491(6) 0.5197(5) 1.0437(3) 0.0485 1.0000 Uani .
C23 C -0.0960(5) 0.6538(5) 0.7864(3) 0.0422 1.0000 Uani .
C24 C -0.1252(5) 0.5490(5) 0.7204(3) 0.0509 1.0000 Uani .
C25 C -0.0107(5) 0.5185(5) 0.7241(3) 0.0414 1.0000 Uani .
C26 C -0.1849(6) 0.7216(6) 0.8145(4) 0.0557 1.0000 Uani .
C27 C 0.0113(5) 0.4134(5) 0.6668(3) 0.0504 1.0000 Uani .
C33 C 0.3352(6) 1.0101(5) 0.9066(3) 0.0472 1.0000 Uani .
C34 C 0.4714(6) 1.0392(5) 0.8959(3) 0.0476 1.0000 Uani .
C35 C 0.4832(5) 0.9243(5) 0.8750(3) 0.0424 1.0000 Uani .
C36 C 0.2608(8) 1.0938(6) 0.9235(4) 0.0664 1.0000 Uani .
C37 C 0.6073(6) 0.9021(6) 0.8520(4) 0.0574 1.0000 Uani .
C111 C 0.3877(5) 0.7385(4) 0.5608(3) 0.0356 1.0000 Uani .
C112 C 0.2480(5) 0.6467(5) 0.5413(3) 0.0452 1.0000 Uani .
C113 C 0.1476(5) 0.6704(5) 0.5813(3) 0.0498 1.0000 Uani .
C114 C 0.1850(6) 0.7841(6) 0.6431(4) 0.0618 1.0000 Uani .
C115 C 0.3230(7) 0.8756(6) 0.6632(4) 0.0658 1.0000 Uani .
C116 C 0.4259(6) 0.8547(5) 0.6221(3) 0.0511 1.0000 Uani .
C121 C 0.4822(5) 0.7322(4) 0.4047(3) 0.0387 1.0000 Uani .
C122 C 0.5606(6) 0.7133(5) 0.3432(3) 0.0493 1.0000 Uani .
C123 C 0.5317(7) 0.7328(6) 0.2669(3) 0.0633 1.0000 Uani .
C124 C 0.4307(8) 0.7745(6) 0.2536(4) 0.0693 1.0000 Uani .
C125 C 0.3558(7) 0.7959(6) 0.3145(4) 0.0585 1.0000 Uani .
C126 C 0.3814(5) 0.7767(5) 0.3902(3) 0.0471 1.0000 Uani .
C131 C 0.6885(5) 0.8328(4) 0.5530(3) 0.0399 1.0000 Uani .
C132 C 0.7637(6) 0.8241(6) 0.6201(4) 0.0593 1.0000 Uani .
C133 C 0.8941(7) 0.9251(7) 0.6602(5) 0.0791 1.0000 Uani .
C134 C 0.9492(6) 1.0324(6) 0.6329(5) 0.0747 1.0000 Uani .
C135 C 0.8769(7) 1.0431(5) 0.5676(4) 0.0669 1.0000 Uani .
C136 C 0.7454(6) 0.9436(5) 0.5272(4) 0.0526 1.0000 Uani .
B1 B 0.1208(5) 0.7974(5) 0.9094(3) 0.0366 1.0000 Uani .
H1 H 0.0714(5) 0.8533(5) 0.9265(3) 0.0454 1.0000 Uiso R
H141 H 0.1106(5) 0.6591(5) 1.1449(3) 0.0512 1.0000 Uiso R
H161 H 0.0043(6) 0.8283(6) 1.1402(3) 0.0682 1.0000 Uiso R
H162 H 0.0881(6) 0.9243(6) 1.0865(3) 0.0682 1.0000 Uiso R
H163 H -0.0655(6) 0.8019(6) 1.0446(3) 0.0682 1.0000 Uiso R
H171 H 0.2353(6) 0.5037(5) 1.0988(3) 0.0618 1.0000 Uiso R
H172 H 0.3522(6) 0.5570(5) 1.0410(3) 0.0618 1.0000 Uiso R
H173 H 0.1977(6) 0.4363(5) 0.9983(3) 0.0618 1.0000 Uiso R
H241 H -0.2129(5) 0.5020(5) 0.6770(3) 0.0604 1.0000 Uiso R
H261 H -0.2756(6) 0.6812(6) 0.7740(4) 0.0711 1.0000 Uiso R
H262 H -0.2057(6) 0.7141(6) 0.8706(4) 0.0711 1.0000 Uiso R
H263 H -0.1329(6) 0.8151(6) 0.8178(4) 0.0711 1.0000 Uiso R
H271 H -0.0730(5) 0.3606(5) 0.6214(3) 0.0564 1.0000 Uiso R
H272 H 0.0246(5) 0.3568(5) 0.6984(3) 0.0564 1.0000 Uiso R
H273 H 0.0973(5) 0.4520(5) 0.6421(3) 0.0564 1.0000 Uiso R
H341 H 0.5482(6) 1.1272(5) 0.9020(3) 0.0575 1.0000 Uiso R
H361 H 0.3293(8) 1.1855(6) 0.9307(4) 0.0889 1.0000 Uiso R
H362 H 0.2205(8) 1.0878(6) 0.9755(4) 0.0889 1.0000 Uiso R
H363 H 0.1827(8) 1.0646(6) 0.8758(4) 0.0889 1.0000 Uiso R
H371 H 0.6887(6) 0.9868(6) 0.8565(4) 0.0679 1.0000 Uiso R
H372 H 0.6340(6) 0.8605(6) 0.8906(4) 0.0679 1.0000 Uiso R
H373 H 0.5825(6) 0.8442(6) 0.7936(4) 0.0679 1.0000 Uiso R
H1121 H 0.2199(5) 0.5625(5) 0.4975(3) 0.0538 1.0000 Uiso R
H1131 H 0.0465(5) 0.6043(5) 0.5657(3) 0.0607 1.0000 Uiso R
H1141 H 0.1119(6) 0.8002(6) 0.6730(4) 0.0812 1.0000 Uiso R
H1151 H 0.3501(7) 0.9585(6) 0.7081(4) 0.0764 1.0000 Uiso R
H1161 H 0.5261(6) 0.9225(5) 0.6365(3) 0.0591 1.0000 Uiso R
H1221 H 0.6368(6) 0.6862(5) 0.3534(3) 0.0641 1.0000 Uiso R
H1231 H 0.5849(7) 0.7161(6) 0.2216(3) 0.0808 1.0000 Uiso R
H1241 H 0.4122(8) 0.7895(6) 0.1992(4) 0.0842 1.0000 Uiso R
H1251 H 0.2817(7) 0.8254(6) 0.3041(4) 0.0699 1.0000 Uiso R
H1261 H 0.3278(5) 0.7949(5) 0.4349(3) 0.0570 1.0000 Uiso R
H1321 H 0.7239(6) 0.7452(6) 0.6392(4) 0.0662 1.0000 Uiso R
H1331 H 0.9476(7) 0.9198(7) 0.7089(5) 0.0830 1.0000 Uiso R
H1341 H 1.0441(6) 1.1040(6) 0.6613(5) 0.0746 1.0000 Uiso R
H1351 H 0.9183(7) 1.1224(5) 0.5489(4) 0.0701 1.0000 Uiso R
H1361 H 0.6918(6) 0.9515(5) 0.4797(4) 0.0603 1.0000 Uiso R

loop_
_atom_site_aniso_label
_atom_site_aniso_U_11
_atom_site_aniso_U_22
_atom_site_aniso_U_33
_atom_site_aniso_U_23
_atom_site_aniso_U_13
_atom_site_aniso_U_12
Pt1 0.03528(12) 0.03008(12) 0.02107(10) 0.00677(8) 0.00983(8) 0.01561(10)
W1 0.03513(10) 0.03785(11) 0.02663(10) 0.01033(7) 0.01229(7) 0.01979(8)
P1 0.0359(5) 0.0298(5) 0.0280(5) 0.0077(4) 0.0082(4) 0.0147(4)
O5 0.058(2) 0.088(3) 0.070(3) 0.027(2) 0.005(2) 0.046(2)
O6 0.087(3) 0.038(2) 0.081(3) 0.022(2) 0.035(2) 0.026(2)
N11 0.0380(19) 0.0428(19) 0.0293(18) 0.0104(15) 0.0120(14) 0.0223(16)
N12 0.0381(19) 0.044(2) 0.0326(18) 0.0080(15) 0.0125(15) 0.0233(16)
N21 0.0394(18) 0.0409(19) 0.0297(17) 0.0105(15) 0.0104(14) 0.0212(16)
N22 0.0337(18) 0.042(2) 0.0338(18) 0.0099(15) 0.0085(14) 0.0192(16)
N31 0.042(2) 0.0369(19) 0.0289(17) 0.0095(14) 0.0112(15) 0.0194(16)
N32 0.046(2) 0.0355(18) 0.0353(18) 0.0085(15) 0.0082(15) 0.0222(16)
C1 0.043(2) 0.037(2) 0.034(2) 0.0093(18) 0.0102(18) 0.0225(19)
C2 0.043(2) 0.033(2) 0.025(2) 0.0072(16) 0.0104(18) 0.0168(19)
C3 0.040(2) 0.030(2) 0.030(2) 0.0083(16) 0.0094(17) 0.0149(18)
C5 0.047(3) 0.049(3) 0.039(2) 0.015(2) 0.015(2) 0.029(2)
C6 0.050(3) 0.058(3) 0.043(3) 0.020(2) 0.020(2) 0.029(2)
C13 0.036(2) 0.047(2) 0.032(2) 0.0067(18) 0.0137(17) 0.0163(19)
C14 0.045(3) 0.053(3) 0.029(2) 0.016(2) 0.0191(18) 0.016(2)
C15 0.041(2) 0.040(2) 0.031(2) 0.0099(18) 0.0085(17) 0.0161(19)
C16 0.059(3) 0.060(3) 0.052(3) 0.012(2) 0.026(2) 0.033(3)
C17 0.063(3) 0.055(3) 0.037(2) 0.024(2) 0.013(2) 0.029(2)
C23 0.038(2) 0.054(3) 0.041(2) 0.021(2) 0.0101(19) 0.022(2)
C24 0.039(2) 0.060(3) 0.053(3) 0.018(2) 0.004(2) 0.020(2)
C25 0.040(2) 0.044(2) 0.033(2) 0.0124(19) 0.0079(18) 0.0115(19)
C26 0.047(3) 0.074(4) 0.056(3) 0.020(3) 0.004(2) 0.037(3)
C27 0.045(3) 0.052(3) 0.044(3) 0.003(2) -0.003(2) 0.020(2)
C33 0.064(3) 0.038(2) 0.041(2) 0.013(2) 0.008(2) 0.023(2)
C34 0.056(3) 0.043(3) 0.045(3) 0.024(2) 0.011(2) 0.016(2)
C35 0.045(3) 0.044(3) 0.034(2) 0.0134(19) 0.0055(19) 0.015(2)
C36 0.095(5) 0.054(3) 0.072(4) 0.023(3) 0.023(3) 0.050(3)
C37 0.045(3) 0.060(3) 0.063(3) 0.026(3) 0.016(2) 0.015(2)
C111 0.042(2) 0.038(2) 0.0291(19) 0.0088(17) 0.0079(17) 0.0195(19)
C112 0.041(2) 0.049(3) 0.046(3) 0.013(2) 0.009(2) 0.021(2)
C113 0.039(2) 0.063(3) 0.051(3) 0.017(2) 0.013(2) 0.025(2)
C114 0.062(3) 0.075(4) 0.065(3) 0.022(3) 0.029(3) 0.043(3)
C115 0.075(4) 0.054(3) 0.063(4) -0.004(3) 0.019(3) 0.034(3)
C116 0.051(3) 0.049(3) 0.049(3) 0.000(2) 0.011(2) 0.025(2)
C121 0.048(2) 0.030(2) 0.034(2) 0.0097(16) 0.0051(18) 0.0129(18)
C122 0.077(3) 0.046(3) 0.038(2) 0.023(2) 0.025(2) 0.031(3)
C123 0.093(5) 0.067(4) 0.041(3) 0.026(3) 0.031(3) 0.038(3)
C124 0.101(5) 0.064(4) 0.047(3) 0.029(3) 0.013(3) 0.032(4)
C125 0.063(3) 0.053(3) 0.059(3) 0.031(3) -0.001(3) 0.018(3)
C126 0.047(3) 0.050(3) 0.046(3) 0.023(2) 0.009(2) 0.017(2)
C131 0.042(2) 0.033(2) 0.036(2) 0.0033(17) 0.0122(18) 0.0123(19)
C132 0.052(3) 0.055(3) 0.058(3) 0.019(3) -0.007(2) 0.012(3)
C133 0.056(4) 0.076(4) 0.076(4) 0.016(4) -0.018(3) 0.009(3)
C134 0.045(3) 0.057(4) 0.084(5) -0.004(3) 0.004(3) 0.001(3)
C135 0.060(3) 0.036(3) 0.080(4) 0.006(3) 0.009(3) 0.003(2)
C136 0.050(3) 0.041(3) 0.061(3) 0.014(2) 0.010(2) 0.014(2)
B1 0.036(2) 0.041(3) 0.038(2) 0.011(2) 0.013(2) 0.021(2)

loop_
_atom_type_symbol
_atom_type_scat_dispersion_real
_atom_type_scat_dispersion_imag
_atom_type_scat_Cromer_Mann_a1
_atom_type_scat_Cromer_Mann_b1
_atom_type_scat_Cromer_Mann_a2
_atom_type_scat_Cromer_Mann_b2
_atom_type_scat_Cromer_Mann_a3
_atom_type_scat_Cromer_Mann_b3
_atom_type_scat_Cromer_Mann_a4
_atom_type_scat_Cromer_Mann_b4
_atom_type_scat_Cromer_Mann_c
_atom_type_scat_source
'C   ' 0.0033 0.0016 2.3100 20.8439 1.0200 10.2075 1.5886 0.5687 0.8650 51.6512 0.2156 International_Tables_Vol_IV_Table_2.2B
'H   ' 0.0000 0.0000 0.4930 10.5109 0.3229 26.1257 0.1402 3.1424 0.0408 57.7998 0.0030 International_Tables_Vol_IV_Table_2.2B
'B   ' 0.0013 0.0007 2.0545 23.2185 1.3326 1.0210 1.0979 60.3498 0.7068 0.1403 -0.1932 International_Tables_Vol_IV_Table_2.2B
'N   ' 0.0061 0.0033 12.2126 0.0057 3.1322 9.8933 2.0125 28.9975 1.1663 0.5826 -11.5290 International_Tables_Vol_IV_Table_2.2B
'O   ' 0.0106 0.0060 3.0485 13.2771 2.2868 5.7011 1.5463 0.3239 0.8670 32.9089 0.2508 International_Tables_Vol_IV_Table_2.2B
'P   ' 0.1023 0.0942 6.4345 1.9067 4.1791 27.1570 1.7800 0.5260 1.4908 68.1645 1.1149 International_Tables_Vol_IV_Table_2.2B
'Pt  ' -1.7033 8.3905 27.0059 1.5129 17.7639 8.8117 15.7131 0.4246 5.7837 38.6103 11.6883 International_Tables_Vol_IV_Table_2.2B
'W   ' -0.8490 6.8722 29.0818 1.7203 15.4300 9.2259 14.4327 0.3217 5.1198 57.0560 9.8875 International_Tables_Vol_IV_Table_2.2B

loop_
_exptl_crystal_face_index_h
_exptl_crystal_face_index_k
_exptl_crystal_face_index_l
_exptl_crystal_face_perp_dist
-1 2 2 0.030
1 -2 -2 0.144
-2 -5 2 0.050
2 5 -2 0.076
-1 1 -4 0.100
0 1 -2 0.094
1 -1 4 0.026
1 -2 0 0.140
-8 16 0 0.060

loop_
_geom_angle_atom_site_label_1
_geom_angle_site_symmetry_1
_geom_angle_atom_site_label_2
_geom_angle_atom_site_label_3
_geom_angle
_geom_angle_publ_flag
P1 . Pt1 C3 85.65(12) yes
P1 2_666 Pt1 C3 94.35(12) yes
P1 2_666 Pt1 P1 180.0 yes
C3 2_666 Pt1 C3 180.0 yes
N11 . W1 N21 80.88(13) yes
N11 . W1 N31 80.75(13) yes
N21 . W1 N31 83.24(13) yes
N11 . W1 C1 178.66(17) yes
N21 . W1 C1 100.15(17) yes
N31 . W1 C1 98.51(16) yes
N11 . W1 C5 92.78(16) yes
N21 . W1 C5 173.54(15) yes
N31 . W1 C5 97.06(17) yes
C1 . W1 C5 86.20(19) yes
N11 . W1 C6 96.45(16) yes
N21 . W1 C6 95.23(18) yes
N31 . W1 C6 176.97(15) yes
C1 . W1 C6 84.32(19) yes
C5 . W1 C6 84.2(2) yes
Pt1 . P1 C111 111.72(15) yes
Pt1 . P1 C121 118.50(14) yes
C111 . P1 C121 103.2(2) yes
Pt1 . P1 C131 112.34(17) yes
C111 . P1 C131 106.3(2) yes
C121 . P1 C131 103.6(2) yes
W1 . N11 N12 119.1(3) yes
W1 . N11 C15 134.1(3) yes
N12 . N11 C15 106.8(3) yes
N11 . N12 C13 110.0(4) yes
N11 . N12 B1 120.1(3) yes
C13 . N12 B1 129.9(4) yes
W1 . N21 N22 121.5(3) yes
W1 . N21 C25 131.7(3) yes
N22 . N21 C25 106.6(3) yes
N21 . N22 C23 110.0(4) yes
N21 . N22 B1 119.7(3) yes
C23 . N22 B1 130.3(4) yes
W1 . N31 N32 121.2(3) yes
W1 . N31 C35 132.3(3) yes
N32 . N31 C35 106.5(4) yes
N31 . N32 C33 109.7(4) yes
N31 . N32 B1 120.0(3) yes
C33 . N32 B1 129.9(4) yes
W1 . C1 C2 177.0(4) yes
C1 . C2 C3 174.3(4) yes
C2 . C3 Pt1 173.2(4) yes
W1 . C5 O5 175.6(4) yes
W1 . C6 O6 174.4(4) yes
N12 . C13 C14 107.4(4) yes
N12 . C13 C16 122.8(4) yes
C14 . C13 C16 129.8(4) yes
C13 . C14 C15 106.8(4) yes
C13 . C14 H141 126.590 no
C15 . C14 H141 126.626 no
C14 . C15 N11 109.0(4) yes
C14 . C15 C17 128.2(4) yes
N11 . C15 C17 122.8(4) yes
C13 . C16 H161 109.453 no
C13 . C16 H162 109.533 no
H161 . C16 H162 109.476 no
C13 . C16 H163 109.415 no
H161 . C16 H163 109.476 no
H162 . C16 H163 109.476 no
C15 . C17 H171 109.460 no
C15 . C17 H172 109.400 no
H171 . C17 H172 109.476 no
C15 . C17 H173 109.539 no
H171 . C17 H173 109.476 no
H172 . C17 H173 109.476 no
N22 . C23 C24 107.1(4) yes
N22 . C23 C26 123.0(4) yes
C24 . C23 C26 129.8(5) yes
C23 . C24 C25 107.6(4) yes
C23 . C24 H241 126.221 no
C25 . C24 H241 126.192 no
C24 . C25 N21 108.7(4) yes
C24 . C25 C27 129.4(4) yes
N21 . C25 C27 121.8(4) yes
C23 . C26 H261 109.490 no
C23 . C26 H262 109.402 no
H261 . C26 H262 109.476 no
C23 . C26 H263 109.508 no
H261 . C26 H263 109.476 no
H262 . C26 H263 109.476 no
C25 . C27 H271 109.499 no
C25 . C27 H272 109.476 no
H271 . C27 H272 109.476 no
C25 . C27 H273 109.425 no
H271 . C27 H273 109.476 no
H272 . C27 H273 109.476 no
N32 . C33 C34 107.2(4) yes
N32 . C33 C36 122.2(5) yes
C34 . C33 C36 130.5(5) yes
C33 . C34 C35 107.1(4) yes
C33 . C34 H341 126.476 no
C35 . C34 H341 126.445 no
C34 . C35 N31 109.5(4) yes
C34 . C35 C37 128.4(5) yes
N31 . C35 C37 122.0(4) yes
C33 . C36 H361 109.405 no
C33 . C36 H362 109.532 no
H361 . C36 H362 109.476 no
C33 . C36 H363 109.463 no
H361 . C36 H363 109.476 no
H362 . C36 H363 109.476 no
C35 . C37 H371 109.471 no
C35 . C37 H372 109.474 no
H371 . C37 H372 109.476 no
C35 . C37 H373 109.455 no
H371 . C37 H373 109.476 no
H372 . C37 H373 109.476 no
P1 . C111 C112 118.2(3) yes
P1 . C111 C116 122.4(4) yes
C112 . C111 C116 119.3(4) yes
C111 . C112 C113 120.6(5) yes
C111 . C112 H1121 119.741 no
C113 . C112 H1121 119.687 no
C112 . C113 C114 120.4(5) yes
C112 . C113 H1131 119.875 no
C114 . C113 H1131 119.704 no
C113 . C114 C115 119.6(5) yes
C113 . C114 H1141 120.214 no
C115 . C114 H1141 120.210 no
C114 . C115 C116 120.9(5) yes
C114 . C115 H1151 119.543 no
C116 . C115 H1151 119.537 no
C115 . C116 C111 119.2(5) yes
C115 . C116 H1161 120.431 no
C111 . C116 H1161 120.410 no
P1 . C121 C122 119.7(4) yes
P1 . C121 C126 121.2(4) yes
C122 . C121 C126 119.0(4) yes
C121 . C122 C123 119.2(5) yes
C121 . C122 H1221 120.400 no
C123 . C122 H1221 120.390 no
C122 . C123 C124 120.7(5) yes
C122 . C123 H1231 119.701 no
C124 . C123 H1231 119.603 no
C123 . C124 C125 120.2(5) yes
C123 . C124 H1241 119.920 no
C125 . C124 H1241 119.863 no
C124 . C125 C126 120.4(6) yes
C124 . C125 H1251 119.818 no
C126 . C125 H1251 119.793 no
C121 . C126 C125 120.4(5) yes
C121 . C126 H1261 119.835 no
C125 . C126 H1261 119.802 no
P1 . C131 C132 119.7(4) yes
P1 . C131 C136 121.0(4) yes
C132 . C131 C136 119.3(5) yes
C131 . C132 C133 119.9(6) yes
C131 . C132 H1321 120.047 no
C133 . C132 H1321 120.020 no
C132 . C133 C134 119.8(6) yes
C132 . C133 H1331 120.126 no
C134 . C133 H1331 120.063 no
C133 . C134 C135 121.2(6) yes
C133 . C134 H1341 119.420 no
C135 . C134 H1341 119.400 no
C134 . C135 C136 119.9(6) yes
C134 . C135 H1351 120.041 no
C136 . C135 H1351 120.102 no
C131 . C136 C135 119.9(6) yes
C131 . C136 H1361 120.021 no
C135 . C136 H1361 120.059 no
N12 . B1 N22 108.4(4) yes
N12 . B1 N32 109.2(4) yes
N22 . B1 N32 109.9(3) yes
N12 . B1 H1 110.538 no
N22 . B1 H1 109.733 no
N32 . B1 H1 109.038 no

loop_
_geom_bond_atom_site_label_1
_geom_bond_atom_site_label_2
_geom_bond_distance
_geom_bond_publ_flag
Pt1 P1 2.3284(11) yes
Pt1 C3 1.992(4) yes
W1 N11 2.297(3) yes
W1 N21 2.216(4) yes
W1 N31 2.215(4) yes
W1 C1 1.848(4) yes
W1 C5 1.974(5) yes
W1 C6 1.991(5) yes
P1 C111 1.826(4) yes
P1 C121 1.822(4) yes
P1 C131 1.821(5) yes
O5 C5 1.166(6) yes
O6 C6 1.151(6) yes
N11 N12 1.378(5) yes
N11 C15 1.340(6) yes
N12 C13 1.352(5) yes
N12 B1 1.542(6) yes
N21 N22 1.370(5) yes
N21 C25 1.350(6) yes
N22 C23 1.365(6) yes
N22 B1 1.541(6) yes
N31 N32 1.368(5) yes
N31 C35 1.341(6) yes
N32 C33 1.359(6) yes
N32 B1 1.533(6) yes
C1 C2 1.365(6) yes
C2 C3 1.221(6) yes
C13 C14 1.371(7) yes
C13 C16 1.483(7) yes
C14 C15 1.404(6) yes
C14 H141 1.000 no
C15 C17 1.479(7) yes
C16 H161 1.000 no
C16 H162 1.000 no
C16 H163 1.000 no
C17 H171 1.000 no
C17 H172 1.000 no
C17 H173 1.000 no
C23 C24 1.358(7) yes
C23 C26 1.492(7) yes
C24 C25 1.397(7) yes
C24 H241 1.000 no
C25 C27 1.486(7) yes
C26 H261 1.000 no
C26 H262 1.000 no
C26 H263 1.000 no
C27 H271 1.000 no
C27 H272 1.000 no
C27 H273 1.000 no
C33 C34 1.364(7) yes
C33 C36 1.486(7) yes
C34 C35 1.379(7) yes
C34 H341 1.000 no
C35 C37 1.489(7) yes
C36 H361 1.000 no
C36 H362 1.000 no
C36 H363 1.000 no
C37 H371 1.000 no
C37 H372 1.000 no
C37 H373 1.000 no
C111 C112 1.384(6) yes
C111 C116 1.387(6) yes
C112 C113 1.372(7) yes
C112 H1121 1.000 no
C113 C114 1.372(8) yes
C113 H1131 1.000 no
C114 C115 1.369(9) yes
C114 H1141 1.000 no
C115 C116 1.391(8) yes
C115 H1151 1.000 no
C116 H1161 1.000 no
C121 C122 1.392(7) yes
C121 C126 1.401(7) yes
C122 C123 1.401(7) yes
C122 H1221 1.000 no
C123 C124 1.374(9) yes
C123 H1231 1.000 no
C124 C125 1.366(10) yes
C124 H1241 1.000 no
C125 C126 1.382(7) yes
C125 H1251 1.000 no
C126 H1261 1.000 no
C131 C132 1.394(7) yes
C131 C136 1.394(7) yes
C132 C133 1.388(8) yes
C132 H1321 1.000 no
C133 C134 1.371(10) yes
C133 H1331 1.000 no
C134 C135 1.367(10) yes
C134 H1341 1.000 no
C135 C136 1.390(7) yes
C135 H1351 1.000 no
C136 H1361 1.000 no
B1 H1 1.000 no

loop_
_geom_contact_atom_site_label_1
_geom_contact_atom_site_label_2
_geom_contact_distance
_geom_contact_site_symmetry_2
_geom_contact_publ_flag
O5 C17 3.155(9) 2_667 no
O5 C36 3.262(7) 2_677 no
O5 C26 3.518(8) 1_655 no
O6 C16 3.191(8) 2_567 no
C16 C36 3.46(1) 2_577 no

loop_
_geom_torsion_atom_site_label_1
_geom_torsion_atom_site_label_2
_geom_torsion_atom_site_label_3
_geom_torsion_atom_site_label_4
_geom_torsion_site_symmetry_2
_geom_torsion_site_symmetry_3
_geom_torsion_site_symmetry_4
_geom_torsion
_geom_torsion_publ_flag
Pt1 P1 C111 C112 . . . -50.1(5) no
Pt1 P1 C111 C116 . . . 130.9(5) no
Pt1 P1 C121 C122 . . . -55.4(4) no
Pt1 P1 C121 C126 . . . 125.9(3) no
Pt1 P1 C131 C132 . . . -35.2(5) no
Pt1 P1 C131 C136 . . . 147.2(4) no
Pt1 P1 C111 C112 2_666 2_666 2_666 50.1(5) no
Pt1 P1 C111 C116 2_666 2_666 2_666 -130.9(5) no
Pt1 P1 C121 C122 2_666 2_666 2_666 55.4(4) no
Pt1 P1 C121 C126 2_666 2_666 2_666 -125.9(3) no
Pt1 P1 C131 C132 2_666 2_666 2_666 35.2(5) no
Pt1 P1 C131 C136 2_666 2_666 2_666 -147.2(4) no
W1 N11 N12 C13 . . . -176.6(2) no
W1 N11 N12 B1 . . . 5.0(4) no
W1 N11 C15 C14 . . . 176.4(3) no
W1 N11 C15 C17 . . . -3.8(6) no
W1 N21 N22 C23 . . . -174.9(3) no
W1 N21 N22 B1 . . . 4.1(5) no
W1 N21 C25 C24 . . . 174.6(3) no
W1 N21 C25 C27 . . . -6.3(7) no
W1 N31 N32 C33 . . . -178.6(3) no
W1 N31 N32 B1 . . . 8.7(5) no
W1 N31 C35 C34 . . . 179.3(3) no
W1 N31 C35 C37 . . . 1.7(7) no
P1 C111 C112 C113 . . . -178.3(5) no
P1 C111 C116 C115 . . . 179.7(5) no
P1 C121 C122 C123 . . . 178.1(4) no
P1 C121 C126 C125 . . . -178.5(4) no
P1 C131 C132 C133 . . . -177.9(6) no
P1 C131 C136 C135 . . . 178.6(5) no
N11 W1 N21 N22 . . . 40.4(3) no
N11 W1 N21 C25 . . . -133.3(4) no
N11 W1 N31 N32 . . . -47.1(3) no
N11 W1 N31 C35 . . . 134.5(4) no
N11 N12 C13 C14 . . . -0.6(4) no
N11 N12 C13 C16 . . . -178.8(4) no
N11 N12 B1 N22 . . . 57.0(5) no
N11 N12 B1 N32 . . . -62.7(4) no
N11 C15 C14 C13 . . . -0.7(4) no
N12 N11 W1 N21 . . . -45.0(3) no
N12 N11 W1 N31 . . . 39.6(3) no
N12 N11 W1 C5 . . . 136.3(3) no
N12 N11 W1 C6 . . . -139.2(3) no
N12 N11 C15 C14 . . . 0.4(4) no
N12 N11 C15 C17 . . . -179.8(3) no
N12 C13 C14 C15 . . . 0.8(4) no
N12 B1 N22 N21 . . . -63.7(5) no
N12 B1 N22 C23 . . . 115.0(6) no
N12 B1 N32 N31 . . . 55.4(5) no
N12 B1 N32 C33 . . . -115.7(5) no
N21 W1 N11 C15 . . . 139.4(4) no
N21 W1 N31 N32 . . . 34.7(3) no
N21 W1 N31 C35 . . . -143.7(4) no
N21 N22 C23 C24 . . . -0.4(6) no
N21 N22 C23 C26 . . . 176.8(5) no
N21 N22 B1 N32 . . . 55.5(6) no
N21 C25 C24 C23 . . . -0.5(6) no
N22 N21 W1 N31 . . . -41.3(3) no
N22 N21 W1 C1 . . . -138.8(3) no
N22 N21 W1 C6 . . . 136.1(3) no
N22 N21 C25 C24 . . . 0.3(6) no
N22 N21 C25 C27 . . . 179.4(5) no
N22 C23 C24 C25 . . . 0.6(6) no
N22 B1 N12 C13 . . . -121.0(5) no
N22 B1 N32 N31 . . . -63.3(6) no
N22 B1 N32 C33 . . . 125.6(5) no
N31 W1 N11 C15 . . . -136.0(4) no
N31 W1 N21 C25 . . . 145.1(4) no
N31 N32 C33 C34 . . . -1.0(5) no
N31 N32 C33 C36 . . . 175.9(5) no
N31 C35 C34 C33 . . . -1.4(6) no
N32 N31 W1 C1 . . . 134.0(3) no
N32 N31 W1 C5 . . . -138.8(3) no
N32 N31 C35 C34 . . . 0.8(5) no
N32 N31 C35 C37 . . . -176.8(5) no
N32 C33 C34 C35 . . . 1.4(6) no
N32 B1 N12 C13 . . . 119.4(5) no
N32 B1 N22 C23 . . . -125.7(5) no
C1 W1 N21 C25 . . . 47.6(5) no
C1 W1 N31 C35 . . . -44.3(4) no
C3 Pt1 P1 C111 . . . -35.6(2) no
C3 Pt1 P1 C121 . . . -155.4(2) no
C3 Pt1 P1 C131 . . . 83.8(2) no
C3 Pt1 P1 C111 . 2_666 2_666 -144.4(2) no
C3 Pt1 P1 C121 . 2_666 2_666 -24.6(2) no
C3 Pt1 P1 C131 . 2_666 2_666 96.2(2) no
C5 W1 N11 C15 . . . -39.3(4) no
C5 W1 N31 C35 . . . 42.9(4) no
C6 W1 N11 C15 . . . 45.1(4) no
C6 W1 N21 C25 . . . -37.6(5) no
C13 N12 N11 C15 . . . 0.1(4) no
C13 C14 C15 C17 . . . 179.5(4) no
C14 C13 N12 B1 . . . 177.6(4) no
C15 N11 N12 B1 . . . -178.2(3) no
C15 C14 C13 C16 . . . 178.9(4) no
C16 C13 N12 B1 . . . -0.7(6) no
C23 N22 N21 C25 . . . 0.1(5) no
C23 C24 C25 C27 . . . -179.6(6) no
C24 C23 N22 B1 . . . -179.3(5) no
C25 N21 N22 B1 . . . 179.1(4) no
C25 C24 C23 C26 . . . -176.4(6) no
C26 C23 N22 B1 . . . -2.0(9) no
C33 N32 N31 C35 . . . 0.1(5) no
C33 C34 C35 C37 . . . 176.0(6) no
C34 C33 N32 B1 . . . 170.9(4) no
C35 N31 N32 B1 . . . -172.6(4) no
C35 C34 C33 C36 . . . -175.1(6) no
C36 C33 N32 B1 . . . -12.3(8) no
C111 P1 C121 C122 . . . -179.5(3) no
C111 P1 C121 C126 . . . 1.9(4) no
C111 P1 C131 C132 . . . 87.3(5) no
C111 P1 C131 C136 . . . -90.3(5) no
C111 C112 C113 C114 . . . -2(1) no
C111 C116 C115 C114 . . . -1(1) no
C112 C111 P1 C121 . . . 78.3(5) no
C112 C111 P1 C131 . . . -173.0(5) no
C112 C111 C116 C115 . . . 0.7(9) no
C112 C113 C114 C115 . . . 2(1) no
C113 C112 C111 C116 . . . 0.7(9) no
C113 C114 C115 C116 . . . -0(1) no
C116 C111 P1 C121 . . . -100.7(5) no
C116 C111 P1 C131 . . . 8.0(6) no
C121 P1 C131 C132 . . . -164.3(5) no
C121 P1 C131 C136 . . . 18.1(6) no
C121 C122 C123 C124 . . . 2.3(7) no
C121 C126 C125 C124 . . . -1.5(7) no
C122 C121 P1 C131 . . . 69.8(4) no
C122 C121 C126 C125 . . . 2.9(6) no
C122 C123 C124 C125 . . . -0.8(8) no
C123 C122 C121 C126 . . . -3.3(6) no
C123 C124 C125 C126 . . . 0.4(8) no
C126 C121 P1 C131 . . . -108.8(4) no
C131 C132 C133 C134 . . . -1(1) no
C131 C136 C135 C134 . . . -1(1) no
C132 C131 C136 C135 . . . 1(1) no
C132 C133 C134 C135 . . . 1(1) no
C133 C132 C131 C136 . . . -0(1) no
C133 C134 C135 C136 . . . -0(1) no
